data_8105800
loop_
_publ_author_name
'Smit, Jireh B.M.'
'Marais, Charlene'
'Malan, Frederick P.'
'Bezuidenhout, Barend C.B.'

_publ_section_title
;
 Crystal structure of (2,4-dimethoxybenzyl)triphenylphosphonium
 trifluoroacetate --- trifluoroacetic acid (1/1), C31H27F6O6P
;
_journal_issue 4
_journal_name_full 'Zeitschrift f\"ur Kristallographie - New Crystal Structures'
_journal_page_first 621
_journal_page_last 623
_journal_paper_doi 10.1515/ncrs-2018-0573
_journal_volume 234
_journal_year 2019
_chemical_formula_sum 'C31 H27 F6 O6 P'
_chemical_formula_weight 640.48
_chemical_name_systematic
;
2,4-dimethoxybenzyl-triphenylphosphonium trifluoroacetate trifluoroacetic acid
;
_space_group_crystal_system triclinic
_space_group_IT_number 2
_space_group_name_Hall '-P 1'
_space_group_name_H-M_alt 'P -1'
_atom_sites_solution_hydrogens mixed
_cell_angle_alpha 104.9000(10)
_cell_angle_beta 96.5360(10)
_cell_angle_gamma 97.7380(10)
_cell_formula_units_Z 2
_cell_length_a 8.0017(2)
_cell_length_b 11.1702(3)
_cell_length_c 17.8353(4)
_cell_measurement_reflns_used 9302
_cell_measurement_temperature 150(2)
_cell_measurement_theta_max 72.37
_cell_measurement_theta_min 2.60
_cell_volume 1508.05(7)
_computing_data_collection 'APEX III control software (Bruker,2016)'
_computing_structure_refinement 'SHELXL-2013 (Sheldrick, 2013)'
_computing_structure_solution 'SHELXT 2014/5 (Sheldrick, 2014)'
_diffrn_ambient_temperature 150(2)
_diffrn_measured_fraction_theta_full 0.936
_diffrn_measured_fraction_theta_max 0.999
_diffrn_measurement_device_type 'Bruker APEX-II CCD'
_diffrn_measurement_method '\f and \w scans'
_diffrn_radiation_type CuK\a
_diffrn_radiation_wavelength 1.54178
_diffrn_reflns_av_R_equivalents 0.0348
_diffrn_reflns_av_unetI/netI 0.0159
_diffrn_reflns_Laue_measured_fraction_full 0.936
_diffrn_reflns_Laue_measured_fraction_max 0.999
_diffrn_reflns_limit_h_max 9
_diffrn_reflns_limit_h_min -9
_diffrn_reflns_limit_k_max 13
_diffrn_reflns_limit_k_min -13
_diffrn_reflns_limit_l_max 20
_diffrn_reflns_limit_l_min -20
_diffrn_reflns_number 49829
_diffrn_reflns_point_group_measured_fraction_full 0.936
_diffrn_reflns_point_group_measured_fraction_max 0.999
_diffrn_reflns_theta_full 67.679
_diffrn_reflns_theta_max 65.082
_diffrn_reflns_theta_min 2.595
_exptl_absorpt_coefficient_mu 1.525
_exptl_absorpt_correction_T_max 0.3240
_exptl_absorpt_correction_T_min 0.2189
_exptl_absorpt_correction_type multi-scan
_exptl_absorpt_process_details
;
SADABS-2014/5 (Bruker, 2016) was used for absorption correction.
wR2(int) was 0.0952 before and 0.0382 after correction.
The Ratio of minimum to maximum transmission is 0.6756.
The \l/2 correction factor is Not present.
;
_exptl_crystal_colour colourless
_exptl_crystal_density_diffrn 1.411
_exptl_crystal_description block
_exptl_crystal_F_000 660
_exptl_crystal_size_max 0.399
_exptl_crystal_size_mid 0.229
_exptl_crystal_size_min 0.168
_refine_diff_density_max 0.225
_refine_diff_density_min -0.291
_refine_diff_density_rms 0.041
_refine_ls_extinction_coef .
_refine_ls_extinction_method none
_refine_ls_goodness_of_fit_ref 1.038
_refine_ls_hydrogen_treatment mixed
_refine_ls_matrix_type full
_refine_ls_number_parameters 468
_refine_ls_number_reflns 5133
_refine_ls_number_restraints 66
_refine_ls_restrained_S_all 1.053
_refine_ls_R_factor_all 0.0400
_refine_ls_R_factor_gt 0.0354
_refine_ls_shift/su_max 0.000
_refine_ls_shift/su_mean 0.000
_refine_ls_structure_factor_coef Fsqd
_refine_ls_weighting_details 'w=1/[\s^2^(Fo^2^)+(0.0424P)^2^+0.6259P] where P=(Fo^2^+2Fc^2^)/3'
_refine_ls_weighting_scheme calc
_refine_ls_wR_factor_gt 0.0863
_refine_ls_wR_factor_ref 0.0896
_reflns_Friedel_coverage 0.000
_reflns_Friedel_fraction_full .
_reflns_Friedel_fraction_max .
_reflns_number_gt 4610
_reflns_number_total 5133
_reflns_threshold_expression 'I > 2\s(I)'
_cod_data_source_file suppl_ncrs-2018-0573_suppl.cif
_cod_data_source_block cu_CM03_0m_a
_cod_depositor_comments
;
The following automatic conversions were performed:

data item '_exptl_absorpt_correction_type' value 'Multi-scan' was
changed to 'multi-scan' in accordance with the built-in table derived
from the CIF Core dictionary named 'cif_core.dic' version 2.4.5 last
updated on 2014-11-21.

Automatic conversion script
Id: cif_fix_values 8738 2021-04-28 16:35:53Z antanas 
;
_cod_original_formula_sum 'C31 H27 F6 O6 P1'
_cod_database_code 8105800
_shelx_space_group_comment
;
The symmetry employed for this shelxl refinement is uniquely defined
by the following loop, which should always be used as a source of
symmetry information in preference to the above space-group names.
They are only intended as comments.
;
_shelxl_version_number 2013-3

loop_
_space_group_symop_operation_xyz
'x, y, z'
'-x, -y, -z'

loop_
_atom_site_label
_atom_site_type_symbol
_atom_site_fract_x
_atom_site_fract_y
_atom_site_fract_z
_atom_site_U_iso_or_equiv
_atom_site_adp_type
_atom_site_occupancy
_atom_site_site_symmetry_order
_atom_site_calc_flag
_atom_site_refinement_flags_posn
_atom_site_refinement_flags_adp
_atom_site_refinement_flags_occupancy
_atom_site_disorder_assembly
_atom_site_disorder_group
P1 P 0.06949(5) 0.78918(3) 0.21772(2) 0.02632(11) Uani 1 1 d . . . . .
O1 O 0.03707(15) 1.06763(10) 0.34593(6) 0.0400(3) Uani 1 1 d . . . . .
O2 O 0.37751(16) 1.08918(11) 0.59293(6) 0.0429(3) Uani 1 1 d . . . . .
O5 O 0.75905(17) 0.33638(11) 0.31999(8) 0.0502(3) Uani 1 1 d . . . . .
H5 H 0.814(3) 0.320(2) 0.2597(15) 0.075 Uiso 1 1 d . U . . .
O6 O 0.8437(2) 0.54398(13) 0.35006(10) 0.0679(4) Uani 1 1 d . . . . .
C1 C -0.03351(19) 0.81364(15) 0.30501(9) 0.0316(3) Uani 1 1 d . . . . .
H1A H -0.1293 0.8590 0.2972 0.038 Uiso 1 1 calc R U . . .
H1B H -0.0828 0.7304 0.3100 0.038 Uiso 1 1 calc R U . . .
C2 C 0.07919(19) 0.88550(14) 0.38097(9) 0.0297(3) Uani 1 1 d . . . . .
C3 C 0.1485(2) 0.82724(15) 0.43441(9) 0.0335(3) Uani 1 1 d . . . . .
H3 H 0.1267 0.7381 0.4225 0.040 Uiso 1 1 calc R U . . .
C4 C 0.2484(2) 0.89640(15) 0.50453(9) 0.0366(4) Uani 1 1 d . . . . .
H4 H 0.2950 0.8552 0.5404 0.044 Uiso 1 1 calc R U . . .
C5 C 0.2799(2) 1.02649(15) 0.52208(9) 0.0333(3) Uani 1 1 d . . . . .
C6 C 0.2123(2) 1.08769(14) 0.47020(9) 0.0321(3) Uani 1 1 d . . . . .
H6 H 0.2344 1.1768 0.4824 0.039 Uiso 1 1 calc R U . . .
C7 C 0.11191(19) 1.01646(14) 0.40035(9) 0.0309(3) Uani 1 1 d . . . . .
C8 C 0.0908(3) 1.19879(17) 0.35556(12) 0.0556(5) Uani 1 1 d . . . . .
H8A H 0.2158 1.2178 0.3635 0.083 Uiso 1 1 calc R U . . .
H8B H 0.0488 1.2478 0.4013 0.083 Uiso 1 1 calc R U . . .
H8C H 0.0447 1.2206 0.3085 0.083 Uiso 1 1 calc R U . . .
C9 C 0.4233(2) 1.22261(16) 0.60905(10) 0.0449(4) Uani 1 1 d . . . . .
H9A H 0.4845 1.2424 0.5680 0.067 Uiso 1 1 calc R U . . .
H9B H 0.4969 1.2563 0.6601 0.067 Uiso 1 1 calc R U . . .
H9C H 0.3197 1.2606 0.6101 0.067 Uiso 1 1 calc R U . . .
C10 C 0.19682(18) 0.66755(13) 0.21458(8) 0.0277(3) Uani 1 1 d . . . . .
C11 C 0.1486(2) 0.56850(15) 0.24577(11) 0.0408(4) Uani 1 1 d . . . . .
H11 H 0.0461 0.5631 0.2678 0.049 Uiso 1 1 calc R U . . .
C12 C 0.2509(2) 0.47789(17) 0.24452(12) 0.0494(5) Uani 1 1 d . . . . .
H12 H 0.2185 0.4104 0.2660 0.059 Uiso 1 1 calc R U . . .
C13 C 0.3997(2) 0.48451(16) 0.21233(10) 0.0410(4) Uani 1 1 d . . . . .
H13 H 0.4701 0.4225 0.2126 0.049 Uiso 1 1 calc R U . . .
C14 C 0.4459(2) 0.58100(15) 0.17987(9) 0.0352(4) Uani 1 1 d . . . . .
H14 H 0.5474 0.5848 0.1570 0.042 Uiso 1 1 calc R U . . .
C15 C 0.34510(19) 0.67248(14) 0.18048(9) 0.0310(3) Uani 1 1 d . . . . .
H15 H 0.3768 0.7386 0.1577 0.037 Uiso 1 1 calc R U . . .
C16 C 0.20992(18) 0.92615(13) 0.21348(9) 0.0286(3) Uani 1 1 d . . . . .
C17 C 0.3580(2) 0.97019(14) 0.26932(9) 0.0331(3) Uani 1 1 d . . . . .
H17 H 0.3800 0.9302 0.3095 0.040 Uiso 1 1 calc R U . . .
C18 C 0.4720(2) 1.07237(15) 0.26554(11) 0.0404(4) Uani 1 1 d . . . . .
H18 H 0.5725 1.1029 0.3034 0.048 Uiso 1 1 calc R U . . .
C19 C 0.4399(2) 1.13031(17) 0.20663(12) 0.0469(4) Uani 1 1 d . . . . .
H19 H 0.5187 1.2004 0.2043 0.056 Uiso 1 1 calc R U . . .
C20 C 0.2944(2) 1.08674(17) 0.15146(12) 0.0472(4) Uani 1 1 d . . . . .
H20 H 0.2734 1.1270 0.1113 0.057 Uiso 1 1 calc R U . . .
C21 C 0.1787(2) 0.98458(15) 0.15435(10) 0.0366(4) Uani 1 1 d . . . . .
H21 H 0.0786 0.9546 0.1162 0.044 Uiso 1 1 calc R U . . .
C22 C -0.10081(18) 0.74348(14) 0.13589(9) 0.0302(3) Uani 1 1 d . . . . .
C23 C -0.1226(2) 0.62720(15) 0.08078(9) 0.0361(4) Uani 1 1 d . . . . .
H23 H -0.0456 0.5708 0.0853 0.043 Uiso 1 1 calc R U . . .
C24 C -0.2574(2) 0.59387(18) 0.01919(10) 0.0456(4) Uani 1 1 d . . . . .
H24 H -0.2733 0.5140 -0.0183 0.055 Uiso 1 1 calc R U . . .
C25 C -0.3689(2) 0.67595(19) 0.01180(11) 0.0471(4) Uani 1 1 d . . . . .
H25 H -0.4599 0.6529 -0.0311 0.056 Uiso 1 1 calc R U . . .
C26 C -0.3480(2) 0.79176(18) 0.06683(11) 0.0437(4) Uani 1 1 d . . . . .
H26 H -0.4248 0.8480 0.0617 0.052 Uiso 1 1 calc R U . . .
C27 C -0.2155(2) 0.82591(16) 0.12934(10) 0.0373(4) Uani 1 1 d . . . . .
H27 H -0.2024 0.9048 0.1676 0.045 Uiso 1 1 calc R U . . .
C30 C 0.7771(2) 0.44883(16) 0.36147(11) 0.0400(3) Uani 1 1 d . U . . .
F1 F 0.7135(8) 0.1103(5) 0.0367(3) 0.0834(16) Uani 0.456(8) 1 d D . P A 1
F2 F 0.7951(8) 0.2615(7) -0.0037(5) 0.0502(13) Uani 0.456(8) 1 d D . P A 1
F3 F 0.9784(9) 0.1835(9) 0.0567(5) 0.093(3) Uani 0.456(8) 1 d D . P A 1
F4 F 0.7305(10) 0.5663(5) 0.4853(4) 0.096(2) Uani 0.530(8) 1 d D . P A 1
F5 F 0.5160(4) 0.4666(6) 0.40791(18) 0.0952(19) Uani 0.530(8) 1 d D . P A 1
F6 F 0.6833(11) 0.3743(3) 0.4649(3) 0.098(2) Uani 0.530(8) 1 d D . P A 1
C29A C 0.8671(14) 0.2222(12) 0.0676(10) 0.0472(14) Uani 0.456(8) 1 d D . P A 1
C31A C 0.7242(8) 0.4582(4) 0.4419(3) 0.0400(3) Uani 0.456(8) 1 d D U P A 1
F1A F 0.8189(12) 0.1002(4) 0.0515(3) 0.109(2) Uani 0.544(8) 1 d D . P A 2
F2A F 0.8006(11) 0.2598(9) 0.0086(6) 0.105(3) Uani 0.544(8) 1 d D . P A 2
F3A F 1.0280(8) 0.2465(9) 0.0677(5) 0.114(3) Uani 0.544(8) 1 d D . P A 2
F6A F 0.8293(12) 0.4279(8) 0.4904(3) 0.135(3) Uani 0.470(8) 1 d D . P A 2
F4A F 0.6921(12) 0.5674(5) 0.4755(4) 0.098(3) Uani 0.470(8) 1 d D . P A 2
F5A F 0.5769(10) 0.3735(6) 0.4324(4) 0.129(5) Uani 0.470(8) 1 d D . P A 2
C29B C 0.8284(12) 0.2159(10) 0.0567(8) 0.0472(14) Uani 0.544(8) 1 d D . P A 2
C31B C 0.6683(7) 0.4599(4) 0.4292(3) 0.0400(3) Uani 0.544(8) 1 d D U P A 2
O3A O 0.87085(17) 0.26823(14) 0.19818(9) 0.0476(4) Uani 0.950(2) 1 d . . P A 3
O4A O 0.7084(2) 0.37043(16) 0.13586(9) 0.0637(5) Uani 0.950(2) 1 d . . P A 3
C28A C 0.8026(2) 0.2969(2) 0.13907(12) 0.0382(4) Uani 0.950(2) 1 d . . P A 3
O4B O 0.787(4) 0.344(3) 0.178(2) 0.0637(5) Uani 0.050(2) 1 d . . P A 4
O3B O 0.866(3) 0.152(3) 0.1747(14) 0.0476(4) Uani 0.050(2) 1 d . . P A 4
C28B C 0.830(5) 0.236(4) 0.148(3) 0.0382(4) Uani 0.050(2) 1 d . . P A 4

loop_
_atom_site_aniso_label
_atom_site_aniso_U_11
_atom_site_aniso_U_22
_atom_site_aniso_U_33
_atom_site_aniso_U_23
_atom_site_aniso_U_13
_atom_site_aniso_U_12
P1 0.02404(19) 0.02597(19) 0.0262(2) 0.00533(15) 0.00147(14) 0.00063(14)
O1 0.0514(7) 0.0352(6) 0.0326(6) 0.0094(5) -0.0039(5) 0.0136(5)
O2 0.0562(7) 0.0398(6) 0.0284(6) 0.0037(5) -0.0055(5) 0.0145(5)
O5 0.0585(8) 0.0405(7) 0.0439(7) 0.0014(6) 0.0132(6) -0.0028(6)
O6 0.0849(11) 0.0431(8) 0.0797(11) 0.0168(7) 0.0454(9) -0.0027(7)
C1 0.0293(8) 0.0335(8) 0.0311(8) 0.0067(6) 0.0071(6) 0.0044(6)
C2 0.0302(8) 0.0318(8) 0.0272(8) 0.0065(6) 0.0080(6) 0.0065(6)
C3 0.0414(9) 0.0293(8) 0.0323(8) 0.0090(6) 0.0116(7) 0.0087(7)
C4 0.0469(10) 0.0381(9) 0.0295(8) 0.0127(7) 0.0064(7) 0.0166(7)
C5 0.0366(8) 0.0379(8) 0.0250(8) 0.0056(6) 0.0041(6) 0.0120(7)
C6 0.0385(8) 0.0286(8) 0.0296(8) 0.0064(6) 0.0053(6) 0.0099(6)
C7 0.0336(8) 0.0342(8) 0.0276(8) 0.0096(6) 0.0054(6) 0.0120(6)
C8 0.0834(15) 0.0357(9) 0.0478(11) 0.0170(8) -0.0085(10) 0.0160(9)
C9 0.0515(11) 0.0406(9) 0.0347(9) -0.0008(7) -0.0042(8) 0.0114(8)
C10 0.0264(7) 0.0274(7) 0.0255(7) 0.0039(6) 0.0004(6) 0.0010(6)
C11 0.0366(9) 0.0355(9) 0.0547(11) 0.0166(8) 0.0156(8) 0.0056(7)
C12 0.0523(11) 0.0373(9) 0.0688(13) 0.0269(9) 0.0184(9) 0.0115(8)
C13 0.0400(9) 0.0357(9) 0.0470(10) 0.0085(8) 0.0046(8) 0.0128(7)
C14 0.0308(8) 0.0384(9) 0.0322(8) 0.0024(7) 0.0049(6) 0.0061(7)
C15 0.0317(8) 0.0328(8) 0.0257(7) 0.0052(6) 0.0041(6) 0.0017(6)
C16 0.0272(7) 0.0260(7) 0.0304(8) 0.0056(6) 0.0038(6) 0.0021(6)
C17 0.0320(8) 0.0313(8) 0.0335(8) 0.0080(7) 0.0010(6) 0.0024(6)
C18 0.0327(9) 0.0358(9) 0.0457(10) 0.0079(7) -0.0023(7) -0.0046(7)
C19 0.0405(10) 0.0383(9) 0.0604(12) 0.0195(9) 0.0038(8) -0.0066(7)
C20 0.0453(10) 0.0470(10) 0.0544(11) 0.0291(9) 0.0028(8) 0.0008(8)
C21 0.0321(8) 0.0389(9) 0.0377(9) 0.0143(7) -0.0011(7) 0.0005(7)
C22 0.0249(7) 0.0340(8) 0.0294(8) 0.0092(6) 0.0021(6) -0.0023(6)
C23 0.0330(8) 0.0384(9) 0.0321(8) 0.0059(7) 0.0014(6) 0.0000(7)
C24 0.0426(10) 0.0494(10) 0.0341(9) 0.0028(8) -0.0035(7) -0.0045(8)
C25 0.0345(9) 0.0628(12) 0.0380(10) 0.0164(9) -0.0065(7) -0.0066(8)
C26 0.0303(8) 0.0541(11) 0.0499(10) 0.0245(9) 0.0001(7) 0.0039(7)
C27 0.0308(8) 0.0381(9) 0.0410(9) 0.0113(7) 0.0014(7) 0.0018(7)
C30 0.0373(9) 0.0370(7) 0.0450(8) 0.0112(6) 0.0082(7) 0.0028(7)
F1 0.106(4) 0.061(3) 0.065(2) -0.0044(18) 0.015(2) -0.005(2)
F2 0.053(2) 0.083(3) 0.025(2) 0.0246(18) 0.0101(14) 0.026(2)
F3 0.072(5) 0.163(7) 0.067(2) 0.032(4) 0.021(3) 0.087(5)
F4 0.137(4) 0.068(4) 0.050(2) -0.022(2) 0.013(2) -0.017(3)
F5 0.0555(17) 0.161(5) 0.075(2) 0.032(2) 0.0330(14) 0.022(2)
F6 0.209(7) 0.046(3) 0.075(3) 0.040(2) 0.078(4) 0.051(4)
C29A 0.045(4) 0.0705(17) 0.034(4) 0.0208(19) 0.002(3) 0.026(2)
C31A 0.0373(9) 0.0370(7) 0.0450(8) 0.0112(6) 0.0082(7) 0.0028(7)
F1A 0.205(8) 0.063(2) 0.066(2) 0.0111(17) 0.041(4) 0.049(4)
F2A 0.139(5) 0.164(6) 0.045(3) 0.049(3) 0.026(3) 0.087(4)
F3A 0.063(3) 0.231(8) 0.077(4) 0.064(5) 0.042(2) 0.058(4)
F6A 0.200(7) 0.164(5) 0.074(3) 0.066(3) 0.037(4) 0.072(5)
F4A 0.199(7) 0.042(3) 0.095(5) 0.035(3) 0.111(5) 0.054(4)
F5A 0.148(6) 0.102(5) 0.117(6) -0.003(4) 0.096(5) -0.051(5)
C29B 0.045(4) 0.0705(17) 0.034(4) 0.0208(19) 0.002(3) 0.026(2)
C31B 0.0373(9) 0.0370(7) 0.0450(8) 0.0112(6) 0.0082(7) 0.0028(7)
O3A 0.0447(8) 0.0643(9) 0.0374(8) 0.0154(7) 0.0056(6) 0.0194(7)
O4A 0.0668(10) 0.0842(11) 0.0515(9) 0.0212(8) 0.0121(7) 0.0457(9)
C28A 0.0271(9) 0.0477(12) 0.0412(11) 0.0158(9) 0.0049(8) 0.0050(8)
O4B 0.0668(10) 0.0842(11) 0.0515(9) 0.0212(8) 0.0121(7) 0.0457(9)
O3B 0.0447(8) 0.0643(9) 0.0374(8) 0.0154(7) 0.0056(6) 0.0194(7)
C28B 0.0271(9) 0.0477(12) 0.0412(11) 0.0158(9) 0.0049(8) 0.0050(8)

loop_
_atom_type_symbol
_atom_type_description
_atom_type_scat_dispersion_real
_atom_type_scat_dispersion_imag
_atom_type_scat_source
C C 0.0181 0.0091 'International Tables Vol C Tables 4.2.6.8 and 6.1.1.4'
H H 0.0000 0.0000 'International Tables Vol C Tables 4.2.6.8 and 6.1.1.4'
F F 0.0727 0.0534 'International Tables Vol C Tables 4.2.6.8 and 6.1.1.4'
O O 0.0492 0.0322 'International Tables Vol C Tables 4.2.6.8 and 6.1.1.4'
P P 0.2955 0.4335 'International Tables Vol C Tables 4.2.6.8 and 6.1.1.4'

loop_
_geom_angle_atom_site_label_1
_geom_angle_atom_site_label_2
_geom_angle_atom_site_label_3
_geom_angle
_geom_angle_site_symmetry_1
_geom_angle_site_symmetry_3
C22 P1 C16 110.04(7) . .
C22 P1 C10 110.84(7) . .
C16 P1 C10 106.60(7) . .
C22 P1 C1 105.69(7) . .
C16 P1 C1 113.64(7) . .
C10 P1 C1 110.10(7) . .
C7 O1 C8 117.31(13) . .
C5 O2 C9 116.98(12) . .
C30 O5 H5 116.5(11) . .
C2 C1 P1 115.83(10) . .
C2 C1 H1A 108.3 . .
P1 C1 H1A 108.3 . .
C2 C1 H1B 108.3 . .
P1 C1 H1B 108.3 . .
H1A C1 H1B 107.4 . .
C3 C2 C7 118.12(14) . .
C3 C2 C1 122.86(14) . .
C7 C2 C1 118.99(13) . .
C4 C3 C2 121.32(14) . .
C4 C3 H3 119.3 . .
C2 C3 H3 119.3 . .
C3 C4 C5 119.36(14) . .
C3 C4 H4 120.3 . .
C5 C4 H4 120.3 . .
O2 C5 C4 116.32(14) . .
O2 C5 C6 122.84(14) . .
C4 C5 C6 120.83(15) . .
C7 C6 C5 118.83(14) . .
C7 C6 H6 120.6 . .
C5 C6 H6 120.6 . .
O1 C7 C6 123.40(14) . .
O1 C7 C2 115.07(13) . .
C6 C7 C2 121.53(14) . .
O1 C8 H8A 109.5 . .
O1 C8 H8B 109.5 . .
H8A C8 H8B 109.5 . .
O1 C8 H8C 109.5 . .
H8A C8 H8C 109.5 . .
H8B C8 H8C 109.5 . .
O2 C9 H9A 109.5 . .
O2 C9 H9B 109.5 . .
H9A C9 H9B 109.5 . .
O2 C9 H9C 109.5 . .
H9A C9 H9C 109.5 . .
H9B C9 H9C 109.5 . .
C11 C10 C15 119.70(14) . .
C11 C10 P1 120.56(12) . .
C15 C10 P1 119.74(11) . .
C12 C11 C10 119.49(16) . .
C12 C11 H11 120.3 . .
C10 C11 H11 120.3 . .
C13 C12 C11 120.69(16) . .
C13 C12 H12 119.7 . .
C11 C12 H12 119.7 . .
C14 C13 C12 119.95(16) . .
C14 C13 H13 120.0 . .
C12 C13 H13 120.0 . .
C13 C14 C15 120.20(15) . .
C13 C14 H14 119.9 . .
C15 C14 H14 119.9 . .
C14 C15 C10 119.93(14) . .
C14 C15 H15 120.0 . .
C10 C15 H15 120.0 . .
C21 C16 C17 120.05(14) . .
C21 C16 P1 121.61(12) . .
C17 C16 P1 118.27(11) . .
C18 C17 C16 119.55(15) . .
C18 C17 H17 120.2 . .
C16 C17 H17 120.2 . .
C17 C18 C19 120.11(15) . .
C17 C18 H18 119.9 . .
C19 C18 H18 119.9 . .
C20 C19 C18 120.38(16) . .
C20 C19 H19 119.8 . .
C18 C19 H19 119.8 . .
C19 C20 C21 120.33(16) . .
C19 C20 H20 119.8 . .
C21 C20 H20 119.8 . .
C20 C21 C16 119.58(15) . .
C20 C21 H21 120.2 . .
C16 C21 H21 120.2 . .
C23 C22 C27 119.97(14) . .
C23 C22 P1 121.09(12) . .
C27 C22 P1 118.92(12) . .
C24 C23 C22 119.62(16) . .
C24 C23 H23 120.2 . .
C22 C23 H23 120.2 . .
C25 C24 C23 120.53(17) . .
C25 C24 H24 119.7 . .
C23 C24 H24 119.7 . .
C24 C25 C26 120.01(16) . .
C24 C25 H25 120.0 . .
C26 C25 H25 120.0 . .
C25 C26 C27 120.24(17) . .
C25 C26 H26 119.9 . .
C27 C26 H26 119.9 . .
C26 C27 C22 119.62(16) . .
C26 C27 H27 120.2 . .
C22 C27 H27 120.2 . .
O6 C30 O5 129.96(18) . .
O6 C30 C31A 117.3(2) . .
O5 C30 C31A 112.3(2) . .
O6 C30 C31B 118.1(2) . .
O5 C30 C31B 111.1(2) . .
F3 C29A F2 109.8(14) . .
F3 C29A F1 106.3(12) . .
F2 C29A F1 83.4(7) . .
F6 C31A F4 118.8(6) . .
F6 C31A C30 124.7(4) . .
F4 C31A C30 116.5(5) . .
F6 C31A F5 92.9(5) . .
F4 C31A F5 86.0(5) . .
C30 C31A F5 92.2(3) . .
F2A C29B F1A 127.6(14) . .
F2A C29B F3A 98.0(9) . .
F1A C29B F3A 96.0(8) . .
F5A C31B F4A 126.7(5) . .
F5A C31B C30 119.8(4) . .
F4A C31B C30 113.5(4) . .
F5A C31B F6A 91.3(5) . .
F4A C31B F6A 87.0(5) . .
C30 C31B F6A 92.0(3) . .
C28A O3A H5 111.3(11) . .
O4A C28A O3A 129.5(2) . .
O3B C28B O4B 134(4) . .

loop_
_geom_bond_atom_site_label_1
_geom_bond_atom_site_label_2
_geom_bond_distance
_geom_bond_site_symmetry_2
P1 C22 1.7956(15) .
P1 C16 1.7959(15) .
P1 C10 1.7983(15) .
P1 C1 1.8199(15) .
O1 C7 1.3684(18) .
O1 C8 1.430(2) .
O2 C5 1.3675(19) .
O2 C9 1.431(2) .
O5 C30 1.263(2) .
O5 H5 1.19(3) .
O6 C30 1.199(2) .
C1 C2 1.503(2) .
C1 H1A 0.9900 .
C1 H1B 0.9900 .
C2 C3 1.391(2) .
C2 C7 1.394(2) .
C3 C4 1.382(2) .
C3 H3 0.9500 .
C4 C5 1.387(2) .
C4 H4 0.9500 .
C5 C6 1.388(2) .
C6 C7 1.386(2) .
C6 H6 0.9500 .
C8 H8A 0.9800 .
C8 H8B 0.9800 .
C8 H8C 0.9800 .
C9 H9A 0.9800 .
C9 H9B 0.9800 .
C9 H9C 0.9800 .
C10 C11 1.390(2) .
C10 C15 1.394(2) .
C11 C12 1.383(2) .
C11 H11 0.9500 .
C12 C13 1.380(3) .
C12 H12 0.9500 .
C13 C14 1.377(2) .
C13 H13 0.9500 .
C14 C15 1.383(2) .
C14 H14 0.9500 .
C15 H15 0.9500 .
C16 C21 1.392(2) .
C16 C17 1.400(2) .
C17 C18 1.383(2) .
C17 H17 0.9500 .
C18 C19 1.386(3) .
C18 H18 0.9500 .
C19 C20 1.379(3) .
C19 H19 0.9500 .
C20 C21 1.385(2) .
C20 H20 0.9500 .
C21 H21 0.9500 .
C22 C23 1.388(2) .
C22 C27 1.401(2) .
C23 C24 1.386(2) .
C23 H23 0.9500 .
C24 C25 1.382(3) .
C24 H24 0.9500 .
C25 C26 1.384(3) .
C25 H25 0.9500 .
C26 C27 1.384(2) .
C26 H26 0.9500 .
C27 H27 0.9500 .
C30 C31A 1.523(5) .
C30 C31B 1.557(5) .
F1 C29A 1.566(12) .
F2 C29A 1.528(19) .
F3 C29A 1.058(18) .
F4 C31A 1.248(8) .
F5 C31A 1.731(7) .
F6 C31A 1.140(6) .
C29A C28A 1.519(18) .
F1A C29B 1.263(12) .
F2A C29B 1.108(17) .
F3A C29B 1.566(14) .
F6A C31B 1.727(7) .
F4A C31B 1.245(7) .
F5A C31B 1.148(6) .
C29B C28B 1.58(5) .
O3A C28A 1.266(2) .
O3A H5 1.27(3) .
O4A C28A 1.195(3) .
O4B C28B 1.30(5) .
O3B C28B 1.21(5) .

loop_
_geom_torsion_atom_site_label_1
_geom_torsion_atom_site_label_2
_geom_torsion_atom_site_label_3
_geom_torsion_atom_site_label_4
_geom_torsion
_geom_torsion_site_symmetry_1
_geom_torsion_site_symmetry_2
_geom_torsion_site_symmetry_3
_geom_torsion_site_symmetry_4
C22 P1 C1 C2 -164.05(11) . . . .
C16 P1 C1 C2 -43.29(14) . . . .
C10 P1 C1 C2 76.19(13) . . . .
P1 C1 C2 C3 -100.31(16) . . . .
P1 C1 C2 C7 81.81(16) . . . .
C7 C2 C3 C4 -0.6(2) . . . .
C1 C2 C3 C4 -178.48(14) . . . .
C2 C3 C4 C5 0.1(2) . . . .
C9 O2 C5 C4 174.84(15) . . . .
C9 O2 C5 C6 -6.2(2) . . . .
C3 C4 C5 O2 179.03(14) . . . .
C3 C4 C5 C6 0.1(2) . . . .
O2 C5 C6 C7 -178.72(14) . . . .
C4 C5 C6 C7 0.2(2) . . . .
C8 O1 C7 C6 11.6(2) . . . .
C8 O1 C7 C2 -168.82(16) . . . .
C5 C6 C7 O1 178.89(14) . . . .
C5 C6 C7 C2 -0.6(2) . . . .
C3 C2 C7 O1 -178.73(13) . . . .
C1 C2 C7 O1 -0.7(2) . . . .
C3 C2 C7 C6 0.8(2) . . . .
C1 C2 C7 C6 178.82(14) . . . .
C22 P1 C10 C11 -84.83(14) . . . .
C16 P1 C10 C11 155.44(13) . . . .
C1 P1 C10 C11 31.75(15) . . . .
C22 P1 C10 C15 95.09(13) . . . .
C16 P1 C10 C15 -24.65(14) . . . .
C1 P1 C10 C15 -148.33(12) . . . .
C15 C10 C11 C12 1.8(3) . . . .
P1 C10 C11 C12 -178.30(14) . . . .
C10 C11 C12 C13 -0.3(3) . . . .
C11 C12 C13 C14 -1.1(3) . . . .
C12 C13 C14 C15 1.0(3) . . . .
C13 C14 C15 C10 0.5(2) . . . .
C11 C10 C15 C14 -1.9(2) . . . .
P1 C10 C15 C14 178.22(11) . . . .
C22 P1 C16 C21 1.69(16) . . . .
C10 P1 C16 C21 121.95(13) . . . .
C1 P1 C16 C21 -116.60(14) . . . .
C22 P1 C16 C17 -175.22(12) . . . .
C10 P1 C16 C17 -54.96(14) . . . .
C1 P1 C16 C17 66.49(14) . . . .
C21 C16 C17 C18 0.4(2) . . . .
P1 C16 C17 C18 177.37(13) . . . .
C16 C17 C18 C19 -0.3(3) . . . .
C17 C18 C19 C20 0.0(3) . . . .
C18 C19 C20 C21 0.0(3) . . . .
C19 C20 C21 C16 0.1(3) . . . .
C17 C16 C21 C20 -0.3(2) . . . .
P1 C16 C21 C20 -177.20(14) . . . .
C16 P1 C22 C23 118.27(13) . . . .
C10 P1 C22 C23 0.61(15) . . . .
C1 P1 C22 C23 -118.65(13) . . . .
C16 P1 C22 C27 -63.46(14) . . . .
C10 P1 C22 C27 178.88(12) . . . .
C1 P1 C22 C27 59.62(14) . . . .
C27 C22 C23 C24 0.5(2) . . . .
P1 C22 C23 C24 178.72(13) . . . .
C22 C23 C24 C25 0.7(3) . . . .
C23 C24 C25 C26 -1.0(3) . . . .
C24 C25 C26 C27 0.1(3) . . . .
C25 C26 C27 C22 1.1(3) . . . .
C23 C22 C27 C26 -1.4(2) . . . .
P1 C22 C27 C26 -179.65(13) . . . .
O6 C30 C31A F6 -167.9(7) . . . .
O5 C30 C31A F6 4.8(8) . . . .
C31B C30 C31A F6 94.7(12) . . . .
O6 C30 C31A F4 10.5(8) . . . .
O5 C30 C31A F4 -176.8(6) . . . .
C31B C30 C31A F4 -86.8(11) . . . .
O6 C30 C31A F5 97.1(4) . . . .
O5 C30 C31A F5 -90.2(3) . . . .
C31B C30 C31A F5 -0.2(8) . . . .
O6 C30 C31B F5A 164.9(7) . . . .
O5 C30 C31B F5A -5.6(8) . . . .
C31A C30 C31B F5A -102.9(12) . . . .
O6 C30 C31B F4A -14.8(7) . . . .
O5 C30 C31B F4A 174.7(6) . . . .
C31A C30 C31B F4A 77.4(10) . . . .
O6 C30 C31B F6A -102.4(4) . . . .
O5 C30 C31B F6A 87.0(4) . . . .
C31A C30 C31B F6A -10.3(8) . . . .
F3 C29A C28A O4A 150.2(13) . . . .
F2 C29A C28A O4A 1.7(9) . . . .
F1 C29A C28A O4A -84.4(7) . . . .
F3 C29A C28A O3A -28.0(16) . . . .
F2 C29A C28A O3A -176.5(5) . . . .
F1 C29A C28A O3A 97.4(6) . . . .
F2A C29B C28B O3B 177(2) . . . .
F1A C29B C28B O3B 18(3) . . . .
F3A C29B C28B O3B -78(3) . . . .
F2A C29B C28B O4B -2(5) . . . .
F1A C29B C28B O4B -161(3) . . . .
F3A C29B C28B O4B 103(3) . . . .
